data_4110896
loop_
_publ_author_name
'Robert J. Wright'
'Marcin Brynda'
'James C. Fettinger'
'Audra R. Betzer'
'Philip P. Power'

_publ_section_title
;
 Quasi-Isomeric Gallium Amides and Imides GaNR2 and RGaNR (R = Organic
 Group): Reactions of the Digallene, Ar'GaGaAr' (Ar' =
 C6H3-2,6-(C6H3-2,6-Pri2)2) with Unsaturated Nitrogen Compounds
;
_journal_name_full 'Journal of the American Chemical Society'
_journal_page_first 12498
_journal_page_last 12509
_journal_paper_doi 10.1021/ja063072k
_journal_volume 128
_journal_year 2006
_chemical_formula_moiety 'C88 H104 Ga2 N2'
_chemical_formula_sum 'C88 H104 Ga2 N2'
_chemical_formula_weight 1329.17
_chemical_name_common (Dipp*GaNAr)2
_chemical_name_systematic
; 
 ? 
;
_space_group_IT_number 15
_symmetry_cell_setting monoclinic
_symmetry_space_group_name_Hall '-C 2yc'
_symmetry_space_group_name_H-M 'C 1 2/c 1'
_atom_sites_solution_hydrogens geom
_atom_sites_solution_primary direct
_atom_sites_solution_secondary difmap
_audit_creation_method SHELXL-97
_cell_angle_alpha 90.00
_cell_angle_beta 123.089(3)
_cell_angle_gamma 90.00
_cell_formula_units_Z 4
_cell_length_a 25.919(6)
_cell_length_b 14.966(3)
_cell_length_c 22.663(5)
_cell_measurement_reflns_used 804
_cell_measurement_temperature 91(2)
_cell_measurement_theta_max 30.235
_cell_measurement_theta_min 2.27
_cell_volume 7365(3)
_computing_cell_refinement 'Bruker Saint 6.35A (Bruker 2002)'
_computing_data_collection 'Bruker Smart 5.054 (Bruker 2001)'
_computing_data_reduction 'Bruker Saint 6.35A (Bruker 2002)'
_computing_molecular_graphics 'SHELXTl-5, Xp (Sheldrick, 1994)'
_computing_publication_material 'SHELXL-97 (Sheldrick, 1997)'
_computing_structure_refinement 'SHELXL-97 (Sheldrick, 1997)'
_computing_structure_solution 'SHELXS-97 (Sheldrick, 1990)'
_diffrn_ambient_temperature 91(2)
_diffrn_detector_area_resol_mean 8.3
_diffrn_measured_fraction_theta_full 1.000
_diffrn_measured_fraction_theta_max 1.000
_diffrn_measurement_device_type 'Bruker Smart 1000'
_diffrn_measurement_method \w
_diffrn_radiation_monochromator graphite
_diffrn_radiation_source 'fine-focus sealed tube'
_diffrn_radiation_type MoK\a
_diffrn_radiation_wavelength 0.71073
_diffrn_reflns_av_R_equivalents 0.0388
_diffrn_reflns_av_sigmaI/netI 0.0280
_diffrn_reflns_limit_h_max 30
_diffrn_reflns_limit_h_min -30
_diffrn_reflns_limit_k_max 17
_diffrn_reflns_limit_k_min -17
_diffrn_reflns_limit_l_max 26
_diffrn_reflns_limit_l_min -26
_diffrn_reflns_number 32652
_diffrn_reflns_theta_full 25.00
_diffrn_reflns_theta_max 25.00
_diffrn_reflns_theta_min 1.65
_diffrn_standards_number '50 frames remeasured'
_exptl_absorpt_coefficient_mu 0.778
_exptl_absorpt_correction_T_max 0.8234
_exptl_absorpt_correction_T_min 0.7462
_exptl_absorpt_correction_type empirical
_exptl_absorpt_process_details 'SADABS 2.04 (Bruker 2002)'
_exptl_crystal_colour 'dark green'
_exptl_crystal_density_diffrn 1.199
_exptl_crystal_description block
_exptl_crystal_F_000 2832
_exptl_crystal_size_max 0.40
_exptl_crystal_size_mid 0.39
_exptl_crystal_size_min 0.26
_refine_diff_density_max 1.147
_refine_diff_density_min -0.524
_refine_diff_density_rms 0.068
_refine_ls_extinction_method none
_refine_ls_goodness_of_fit_ref 1.053
_refine_ls_hydrogen_treatment constr
_refine_ls_matrix_type full
_refine_ls_number_parameters 424
_refine_ls_number_reflns 6470
_refine_ls_number_restraints 0
_refine_ls_restrained_S_all 1.053
_refine_ls_R_factor_all 0.0499
_refine_ls_R_factor_gt 0.0369
_refine_ls_shift/su_max 0.001
_refine_ls_shift/su_mean 0.000
_refine_ls_structure_factor_coef Fsqd
_refine_ls_weighting_details 'calc w=1/[\s^2^(Fo^2^)+(0.0497P)^2^+19.9643P] where P=(Fo^2^+2Fc^2^)/3'
_refine_ls_weighting_scheme calc
_refine_ls_wR_factor_gt 0.0919
_refine_ls_wR_factor_ref 0.1063
_reflns_number_gt 5395
_reflns_number_total 6470
_reflns_threshold_expression >2sigma(I)
_cod_data_source_file ja063072ksi20060502_054447.cif
_cod_data_source_block rjw19
_cod_depositor_comments
;
The following automatic conversions were performed:

'_symmetry_cell_setting' value 'monoclinic ' changed to 'monoclinic'
according to the built-in table from CIF Core dictionary named
'cif_core.dic' version 2.4.1 from 2010-06-29.

Automatic conversion script
Id: cif_fix_values 1715 2011-07-08 13:25:40Z adriana 
;
_cod_original_sg_symbol_H-M 'C 2/c'
_cod_database_code 4110896

loop_
_symmetry_equiv_pos_as_xyz
'x, y, z'
'-x, y, -z+1/2'
'x+1/2, y+1/2, z'
'-x+1/2, y+1/2, -z+1/2'
'-x, -y, -z'
'x, -y, z-1/2'
'-x+1/2, -y+1/2, -z'
'x+1/2, -y+1/2, z-1/2'

loop_
_atom_site_label
_atom_site_type_symbol
_atom_site_fract_x
_atom_site_fract_y
_atom_site_fract_z
_atom_site_U_iso_or_equiv
_atom_site_adp_type
_atom_site_occupancy
_atom_site_symmetry_multiplicity
_atom_site_calc_flag
_atom_site_refinement_flags
Ga1 Ga 0.057066(11) 0.493604(16) 0.279032(13) 0.01419(10) Uani 1 1 d .
N1 N 0.03359(9) 0.37095(13) 0.26953(10) 0.0178(4) Uani 1 1 d .
C1 C 0.14582(11) 0.52448(15) 0.32300(12) 0.0151(5) Uani 1 1 d .
C2 C 0.16984(11) 0.50003(15) 0.28214(12) 0.0153(5) Uani 1 1 d .
C3 C 0.23133(11) 0.51690(16) 0.30702(13) 0.0189(5) Uani 1 1 d .
H3A H 0.2471 0.5010 0.2792 0.023 Uiso 1 1 calc R
C4 C 0.26969(11) 0.55678(17) 0.37216(13) 0.0198(5) Uani 1 1 d .
H4A H 0.3119 0.5662 0.3896 0.024 Uiso 1 1 calc R
C5 C 0.24619(11) 0.58291(16) 0.41192(12) 0.0180(5) Uani 1 1 d .
H5A H 0.2725 0.6107 0.4564 0.022 Uiso 1 1 calc R
C6 C 0.18414(10) 0.56875(15) 0.38719(12) 0.0152(5) Uani 1 1 d .
C7 C 0.12612(10) 0.46074(16) 0.21058(12) 0.0158(5) Uani 1 1 d .
C8 C 0.13043(11) 0.37044(16) 0.19505(12) 0.0176(5) Uani 1 1 d .
C9 C 0.08318(11) 0.33533(16) 0.13122(12) 0.0190(5) Uani 1 1 d .
H9A H 0.0846 0.2741 0.1211 0.023 Uiso 1 1 calc R
C10 C 0.03419(11) 0.38732(17) 0.08216(13) 0.0209(5) Uani 1 1 d .
H10A H 0.0018 0.3613 0.0396 0.025 Uiso 1 1 calc R
C11 C 0.03241(11) 0.47761(17) 0.09513(13) 0.0203(5) Uani 1 1 d .
H11A H -0.0002 0.5137 0.0601 0.024 Uiso 1 1 calc R
C12 C 0.07790(11) 0.51596(16) 0.15898(13) 0.0174(5) Uani 1 1 d .
C13 C 0.18646(11) 0.31260(17) 0.24403(13) 0.0216(5) Uani 1 1 d .
H13A H 0.2079 0.3389 0.2924 0.026 Uiso 1 1 calc R
C14 C 0.17012(14) 0.21525(18) 0.24829(15) 0.0305(6) Uani 1 1 d .
H14A H 0.1386 0.2139 0.2596 0.046 Uiso 1 1 calc R
H14B H 0.2070 0.1839 0.2851 0.046 Uiso 1 1 calc R
H14C H 0.1543 0.1858 0.2029 0.046 Uiso 1 1 calc R
C15 C 0.23130(12) 0.31482(19) 0.21916(14) 0.0279(6) Uani 1 1 d .
H15A H 0.2417 0.3770 0.2162 0.042 Uiso 1 1 calc R
H15B H 0.2118 0.2868 0.1727 0.042 Uiso 1 1 calc R
H15C H 0.2689 0.2821 0.2528 0.042 Uiso 1 1 calc R
C16 C 0.07928(11) 0.61742(16) 0.16890(12) 0.0193(5) Uani 1 1 d .
H16A H 0.0961 0.6293 0.2197 0.023 Uiso 1 1 calc R
C17 C 0.12339(12) 0.66012(18) 0.15127(15) 0.0278(6) Uani 1 1 d .
H17A H 0.1642 0.6328 0.1805 0.042 Uiso 1 1 calc R
H17B H 0.1264 0.7244 0.1607 0.042 Uiso 1 1 calc R
H17C H 0.1076 0.6502 0.1014 0.042 Uiso 1 1 calc R
C18 C 0.01617(12) 0.66234(17) 0.12537(13) 0.0236(5) Uani 1 1 d .
H18A H -0.0127 0.6321 0.1338 0.035 Uiso 1 1 calc R
H18B H 0.0010 0.6585 0.0752 0.035 Uiso 1 1 calc R
H18C H 0.0198 0.7253 0.1391 0.035 Uiso 1 1 calc R
C19 C 0.16119(10) 0.61255(16) 0.42855(12) 0.0152(5) Uani 1 1 d .
C20 C 0.16000(10) 0.56737(16) 0.48241(12) 0.0170(5) Uani 1 1 d .
C21 C 0.14356(11) 0.61551(17) 0.52279(13) 0.0213(5) Uani 1 1 d .
H21A H 0.1421 0.5859 0.5589 0.026 Uiso 1 1 calc R
C22 C 0.12933(11) 0.70573(17) 0.51081(13) 0.0216(5) Uani 1 1 d .
H22A H 0.1189 0.7375 0.5392 0.026 Uiso 1 1 calc R
C23 C 0.13031(11) 0.74959(16) 0.45754(13) 0.0195(5) Uani 1 1 d .
H23A H 0.1201 0.8113 0.4494 0.023 Uiso 1 1 calc R
C24 C 0.14609(10) 0.70410(16) 0.41579(12) 0.0171(5) Uani 1 1 d .
C25 C 0.17582(11) 0.46869(17) 0.49789(13) 0.0199(5) Uani 1 1 d .
H25A H 0.1890 0.4465 0.4665 0.024 Uiso 1 1 calc R
C26 C 0.11864(12) 0.41612(17) 0.48089(14) 0.0244(6) Uani 1 1 d .
H26A H 0.0860 0.4245 0.4312 0.037 Uiso 1 1 calc R
H26B H 0.1044 0.4377 0.5105 0.037 Uiso 1 1 calc R
H26C H 0.1289 0.3525 0.4902 0.037 Uiso 1 1 calc R
C27 C 0.22852(12) 0.45197(18) 0.57446(14) 0.0279(6) Uani 1 1 d .
H27A H 0.2657 0.4829 0.5840 0.042 Uiso 1 1 calc R
H27B H 0.2367 0.3877 0.5821 0.042 Uiso 1 1 calc R
H27C H 0.2169 0.4746 0.6062 0.042 Uiso 1 1 calc R
C28 C 0.14563(11) 0.75494(16) 0.35693(12) 0.0179(5) Uani 1 1 d .
H28A H 0.1628 0.7144 0.3367 0.021 Uiso 1 1 calc R
C29 C 0.07957(12) 0.77804(18) 0.29812(13) 0.0244(6) Uani 1 1 d .
H29A H 0.0553 0.7230 0.2800 0.037 Uiso 1 1 calc R
H29B H 0.0797 0.8085 0.2599 0.037 Uiso 1 1 calc R
H29C H 0.0614 0.8173 0.3167 0.037 Uiso 1 1 calc R
C30 C 0.18588(12) 0.83862(18) 0.38419(14) 0.0267(6) Uani 1 1 d .
H30A H 0.2278 0.8221 0.4222 0.040 Uiso 1 1 calc R
H30B H 0.1688 0.8809 0.4022 0.040 Uiso 1 1 calc R
H30C H 0.1869 0.8665 0.3457 0.040 Uiso 1 1 calc R
C31 C 0.06280(11) 0.30473(15) 0.32166(12) 0.0174(5) Uani 1 1 d .
C32 C 0.12715(11) 0.29774(16) 0.35917(13) 0.0200(5) Uani 1 1 d .
H32A H 0.1496 0.3367 0.3481 0.024 Uiso 1 1 calc R
C33 C 0.15834(12) 0.23508(18) 0.41192(13) 0.0249(6) Uani 1 1 d .
H33A H 0.2020 0.2320 0.4365 0.030 Uiso 1 1 calc R
C34 C 0.12733(13) 0.17600(18) 0.42998(14) 0.0276(6) Uani 1 1 d .
C35 C 0.06374(12) 0.18274(17) 0.39228(14) 0.0252(6) Uani 1 1 d .
H35A H 0.0415 0.1435 0.4036 0.030 Uiso 1 1 calc R
C36 C 0.03127(11) 0.24460(16) 0.33865(13) 0.0205(5) Uani 1 1 d .
H36A H -0.0124 0.2462 0.3134 0.025 Uiso 1 1 calc R
C37 C 0.16181(15) 0.1075(2) 0.48826(17) 0.0432(8) Uani 1 1 d .
H37A H 0.1324 0.0725 0.4931 0.065 Uiso 1 1 calc R
H37B H 0.1904 0.1382 0.5327 0.065 Uiso 1 1 calc R
H37C H 0.1850 0.0676 0.4766 0.065 Uiso 1 1 calc R
C38 C 0.0666(2) 0.0131(3) 0.6910(3) 0.0684(14) Uani 1 1 d .
C39 C 0.00581(17) 0.0403(3) 0.6296(3) 0.0663(14) Uani 1 1 d .
H39A H -0.0304 0.0300 0.6294 0.080 Uiso 1 1 calc R
C40 C 0.0020(3) 0.0798(3) 0.5740(3) 0.0853(15) Uani 1 1 d .
H40A H -0.0380 0.0938 0.5348 0.102 Uiso 1 1 calc R
C41 C 0.0492(3) 0.1008(3) 0.5691(3) 0.0940(18) Uani 1 1 d .
H41A H 0.0448 0.1298 0.5293 0.113 Uiso 1 1 calc R
C42 C 0.10872(19) 0.0749(3) 0.6310(3) 0.0683(13) Uani 1 1 d .
H42A H 0.1445 0.0886 0.6310 0.082 Uiso 1 1 calc R
C43 C 0.11688(18) 0.0328(3) 0.6886(3) 0.0627(12) Uani 1 1 d .
H43A H 0.1570 0.0172 0.7266 0.075 Uiso 1 1 calc R
C44 C 0.0750(2) -0.0278(3) 0.7517(3) 0.0796(15) Uani 1 1 d .
H44A H 0.1174 -0.0494 0.7816 0.119 Uiso 1 1 calc R
H44B H 0.0465 -0.0782 0.7378 0.119 Uiso 1 1 calc R
H44C H 0.0668 0.0158 0.7780 0.119 Uiso 1 1 calc R

loop_
_atom_site_aniso_label
_atom_site_aniso_U_11
_atom_site_aniso_U_22
_atom_site_aniso_U_33
_atom_site_aniso_U_23
_atom_site_aniso_U_13
_atom_site_aniso_U_12
Ga1 0.01212(15) 0.01537(15) 0.01569(15) -0.00026(10) 0.00799(12) -0.00065(10)
N1 0.0114(10) 0.0168(10) 0.0219(10) 0.0020(8) 0.0070(8) 0.0007(8)
C1 0.0145(11) 0.0163(11) 0.0158(11) 0.0014(9) 0.0090(10) -0.0010(9)
C2 0.0167(11) 0.0146(11) 0.0168(12) 0.0029(9) 0.0104(10) 0.0022(9)
C3 0.0188(12) 0.0227(12) 0.0207(12) 0.0019(10) 0.0144(11) 0.0019(10)
C4 0.0126(11) 0.0257(13) 0.0218(12) 0.0009(10) 0.0098(10) 0.0001(10)
C5 0.0154(12) 0.0197(12) 0.0161(11) -0.0004(9) 0.0069(10) -0.0008(9)
C6 0.0164(11) 0.0145(11) 0.0163(11) 0.0037(9) 0.0099(10) 0.0008(9)
C7 0.0140(11) 0.0205(12) 0.0175(12) 0.0009(9) 0.0116(10) -0.0002(9)
C8 0.0190(12) 0.0216(12) 0.0197(12) 0.0014(10) 0.0154(10) 0.0007(10)
C9 0.0236(13) 0.0189(12) 0.0224(13) -0.0043(10) 0.0177(11) -0.0034(10)
C10 0.0188(12) 0.0280(13) 0.0177(12) -0.0045(10) 0.0111(10) -0.0043(10)
C11 0.0173(12) 0.0256(13) 0.0177(12) 0.0011(10) 0.0094(10) 0.0013(10)
C12 0.0156(12) 0.0224(12) 0.0183(12) 0.0003(10) 0.0119(10) 0.0003(9)
C13 0.0237(13) 0.0217(13) 0.0202(12) 0.0009(10) 0.0126(11) 0.0042(10)
C14 0.0397(16) 0.0229(14) 0.0288(14) 0.0024(11) 0.0186(13) 0.0054(12)
C15 0.0239(14) 0.0321(15) 0.0282(14) -0.0018(12) 0.0145(12) 0.0063(11)
C16 0.0188(12) 0.0229(13) 0.0153(11) 0.0005(10) 0.0088(10) 0.0007(10)
C17 0.0264(14) 0.0228(13) 0.0360(15) -0.0001(11) 0.0183(12) -0.0038(11)
C18 0.0250(13) 0.0228(13) 0.0232(13) 0.0018(10) 0.0133(11) 0.0033(10)
C19 0.0119(11) 0.0200(12) 0.0135(11) -0.0027(9) 0.0069(9) -0.0034(9)
C20 0.0133(11) 0.0213(12) 0.0163(11) -0.0021(9) 0.0080(10) -0.0031(9)
C21 0.0202(12) 0.0291(14) 0.0170(12) -0.0012(10) 0.0117(10) -0.0029(10)
C22 0.0212(13) 0.0259(13) 0.0212(12) -0.0059(10) 0.0139(11) -0.0025(10)
C23 0.0172(12) 0.0192(12) 0.0227(12) -0.0020(10) 0.0113(10) -0.0009(10)
C24 0.0130(11) 0.0215(12) 0.0169(12) -0.0023(9) 0.0083(10) -0.0032(9)
C25 0.0206(12) 0.0227(13) 0.0202(12) 0.0001(10) 0.0136(11) -0.0011(10)
C26 0.0271(14) 0.0240(13) 0.0282(14) -0.0022(11) 0.0189(12) -0.0047(11)
C27 0.0294(14) 0.0244(14) 0.0259(14) 0.0048(11) 0.0125(12) 0.0031(11)
C28 0.0196(12) 0.0180(12) 0.0188(12) -0.0004(9) 0.0123(10) 0.0000(9)
C29 0.0247(14) 0.0255(13) 0.0223(13) 0.0025(11) 0.0124(11) 0.0014(11)
C30 0.0292(14) 0.0293(14) 0.0256(14) -0.0016(11) 0.0175(12) -0.0079(11)
C31 0.0174(12) 0.0161(11) 0.0181(12) -0.0013(9) 0.0094(10) 0.0024(9)
C32 0.0193(12) 0.0202(12) 0.0220(12) -0.0009(10) 0.0123(11) -0.0002(10)
C33 0.0209(13) 0.0294(14) 0.0229(13) 0.0017(11) 0.0109(11) 0.0057(11)
C34 0.0309(15) 0.0266(14) 0.0253(14) 0.0080(11) 0.0154(12) 0.0085(11)
C35 0.0296(14) 0.0223(13) 0.0298(14) 0.0043(11) 0.0201(12) 0.0004(11)
C36 0.0188(12) 0.0202(12) 0.0232(13) -0.0010(10) 0.0118(11) -0.0008(10)
C37 0.0403(18) 0.0461(19) 0.0423(18) 0.0249(15) 0.0220(15) 0.0150(15)
C38 0.069(3) 0.044(2) 0.121(4) -0.046(2) 0.070(3) -0.0230(19)
C39 0.037(2) 0.053(2) 0.123(4) -0.050(3) 0.053(2) -0.0172(17)
C40 0.120(5) 0.049(3) 0.109(4) -0.016(3) 0.076(4) 0.007(3)
C41 0.113(4) 0.057(3) 0.148(5) -0.055(3) 0.094(4) -0.024(3)
C42 0.048(2) 0.047(2) 0.099(4) -0.022(2) 0.034(2) 0.0035(18)
C43 0.041(2) 0.052(2) 0.107(4) -0.039(2) 0.048(2) -0.0132(18)
C44 0.070(3) 0.058(3) 0.115(4) -0.034(3) 0.053(3) -0.014(2)

loop_
_atom_type_symbol
_atom_type_description
_atom_type_scat_dispersion_real
_atom_type_scat_dispersion_imag
_atom_type_scat_source
C C 0.0033 0.0016 'International Tables Vol C Tables 4.2.6.8 and 6.1.1.4'
H H 0.0000 0.0000 'International Tables Vol C Tables 4.2.6.8 and 6.1.1.4'
N N 0.0061 0.0033 'International Tables Vol C Tables 4.2.6.8 and 6.1.1.4'
Ga Ga 0.2307 1.6083 'International Tables Vol C Tables 4.2.6.8 and 6.1.1.4'

loop_
_geom_angle_atom_site_label_1
_geom_angle_atom_site_label_2
_geom_angle_atom_site_label_3
_geom_angle
_geom_angle_site_symmetry_1
_geom_angle_site_symmetry_3
N1 Ga1 C1 119.20(9) . .
N1 Ga1 Ga1 74.19(6) . 2
C1 Ga1 Ga1 166.61(7) . 2
C31 N1 N1 115.24(18) . 2
C31 N1 Ga1 126.24(15) . .
N1 N1 Ga1 105.64(6) 2 .
C6 C1 C2 119.0(2) . .
C6 C1 Ga1 126.67(17) . .
C2 C1 Ga1 114.28(17) . .
C3 C2 C1 120.2(2) . .
C3 C2 C7 122.0(2) . .
C1 C2 C7 117.7(2) . .
C4 C3 C2 120.4(2) . .
C4 C3 H3A 119.8 . .
C2 C3 H3A 119.8 . .
C3 C4 C5 119.9(2) . .
C3 C4 H4A 120.1 . .
C5 C4 H4A 120.1 . .
C4 C5 C6 120.8(2) . .
C4 C5 H5A 119.6 . .
C6 C5 H5A 119.6 . .
C5 C6 C1 119.7(2) . .
C5 C6 C19 116.3(2) . .
C1 C6 C19 123.7(2) . .
C8 C7 C12 120.3(2) . .
C8 C7 C2 121.8(2) . .
C12 C7 C2 117.9(2) . .
C9 C8 C7 118.4(2) . .
C9 C8 C13 119.3(2) . .
C7 C8 C13 122.2(2) . .
C10 C9 C8 121.6(2) . .
C10 C9 H9A 119.2 . .
C8 C9 H9A 119.2 . .
C9 C10 C11 120.0(2) . .
C9 C10 H10A 120.0 . .
C11 C10 H10A 120.0 . .
C10 C11 C12 120.8(2) . .
C10 C11 H11A 119.6 . .
C12 C11 H11A 119.6 . .
C11 C12 C7 118.7(2) . .
C11 C12 C16 119.9(2) . .
C7 C12 C16 121.1(2) . .
C8 C13 C14 113.5(2) . .
C8 C13 C15 109.2(2) . .
C14 C13 C15 109.4(2) . .
C8 C13 H13A 108.2 . .
C14 C13 H13A 108.2 . .
C15 C13 H13A 108.2 . .
C13 C14 H14A 109.5 . .
C13 C14 H14B 109.5 . .
H14A C14 H14B 109.5 . .
C13 C14 H14C 109.5 . .
H14A C14 H14C 109.5 . .
H14B C14 H14C 109.5 . .
C13 C15 H15A 109.5 . .
C13 C15 H15B 109.5 . .
H15A C15 H15B 109.5 . .
C13 C15 H15C 109.5 . .
H15A C15 H15C 109.5 . .
H15B C15 H15C 109.5 . .
C18 C16 C12 114.2(2) . .
C18 C16 C17 109.5(2) . .
C12 C16 C17 109.5(2) . .
C18 C16 H16A 107.8 . .
C12 C16 H16A 107.8 . .
C17 C16 H16A 107.8 . .
C16 C17 H17A 109.5 . .
C16 C17 H17B 109.5 . .
H17A C17 H17B 109.5 . .
C16 C17 H17C 109.5 . .
H17A C17 H17C 109.5 . .
H17B C17 H17C 109.5 . .
C16 C18 H18A 109.5 . .
C16 C18 H18B 109.5 . .
H18A C18 H18B 109.5 . .
C16 C18 H18C 109.5 . .
H18A C18 H18C 109.5 . .
H18B C18 H18C 109.5 . .
C20 C19 C24 120.6(2) . .
C20 C19 C6 122.2(2) . .
C24 C19 C6 117.0(2) . .
C21 C20 C19 118.5(2) . .
C21 C20 C25 119.2(2) . .
C19 C20 C25 122.3(2) . .
C22 C21 C20 121.1(2) . .
C22 C21 H21A 119.5 . .
C20 C21 H21A 119.5 . .
C23 C22 C21 120.1(2) . .
C23 C22 H22A 119.9 . .
C21 C22 H22A 119.9 . .
C22 C23 C24 120.7(2) . .
C22 C23 H23A 119.6 . .
C24 C23 H23A 119.6 . .
C23 C24 C19 119.1(2) . .
C23 C24 C28 118.9(2) . .
C19 C24 C28 122.1(2) . .
C20 C25 C26 109.8(2) . .
C20 C25 C27 112.4(2) . .
C26 C25 C27 110.1(2) . .
C20 C25 H25A 108.2 . .
C26 C25 H25A 108.2 . .
C27 C25 H25A 108.2 . .
C25 C26 H26A 109.5 . .
C25 C26 H26B 109.5 . .
H26A C26 H26B 109.5 . .
C25 C26 H26C 109.5 . .
H26A C26 H26C 109.5 . .
H26B C26 H26C 109.5 . .
C25 C27 H27A 109.5 . .
C25 C27 H27B 109.5 . .
H27A C27 H27B 109.5 . .
C25 C27 H27C 109.5 . .
H27A C27 H27C 109.5 . .
H27B C27 H27C 109.5 . .
C30 C28 C29 111.1(2) . .
C30 C28 C24 112.1(2) . .
C29 C28 C24 110.2(2) . .
C30 C28 H28A 107.8 . .
C29 C28 H28A 107.8 . .
C24 C28 H28A 107.8 . .
C28 C29 H29A 109.5 . .
C28 C29 H29B 109.5 . .
H29A C29 H29B 109.5 . .
C28 C29 H29C 109.5 . .
H29A C29 H29C 109.5 . .
H29B C29 H29C 109.5 . .
C28 C30 H30A 109.5 . .
C28 C30 H30B 109.5 . .
H30A C30 H30B 109.5 . .
C28 C30 H30C 109.5 . .
H30A C30 H30C 109.5 . .
H30B C30 H30C 109.5 . .
C32 C31 C36 117.6(2) . .
C32 C31 N1 118.6(2) . .
C36 C31 N1 123.8(2) . .
C33 C32 C31 121.0(2) . .
C33 C32 H32A 119.5 . .
C31 C32 H32A 119.5 . .
C32 C33 C34 121.6(2) . .
C32 C33 H33A 119.2 . .
C34 C33 H33A 119.2 . .
C35 C34 C33 117.0(2) . .
C35 C34 C37 121.5(3) . .
C33 C34 C37 121.5(3) . .
C34 C35 C36 122.5(2) . .
C34 C35 H35A 118.7 . .
C36 C35 H35A 118.7 . .
C35 C36 C31 120.2(2) . .
C35 C36 H36A 119.9 . .
C31 C36 H36A 119.9 . .
C34 C37 H37A 109.5 . .
C34 C37 H37B 109.5 . .
H37A C37 H37B 109.5 . .
C34 C37 H37C 109.5 . .
H37A C37 H37C 109.5 . .
H37B C37 H37C 109.5 . .
C43 C38 C44 119.5(5) . .
C43 C38 C39 116.8(5) . .
C44 C38 C39 123.7(4) . .
C40 C39 C38 119.9(4) . .
C40 C39 H39A 120.1 . .
C38 C39 H39A 120.1 . .
C41 C40 C39 125.7(6) . .
C41 C40 H40A 117.2 . .
C39 C40 H40A 117.2 . .
C40 C41 C42 113.3(6) . .
C40 C41 H41A 123.4 . .
C42 C41 H41A 123.4 . .
C43 C42 C41 125.1(5) . .
C43 C42 H42A 117.4 . .
C41 C42 H42A 117.4 . .
C42 C43 C38 119.2(5) . .
C42 C43 H43A 120.4 . .
C38 C43 H43A 120.4 . .
C38 C44 H44A 109.5 . .
C38 C44 H44B 109.5 . .
H44A C44 H44B 109.5 . .
C38 C44 H44C 109.5 . .
H44A C44 H44C 109.5 . .
H44B C44 H44C 109.5 . .

loop_
_geom_bond_atom_site_label_1
_geom_bond_atom_site_label_2
_geom_bond_distance
_geom_bond_site_symmetry_2
Ga1 N1 1.909(2) .
Ga1 C1 1.999(2) .
Ga1 Ga1 2.4964(8) 2
N1 C31 1.405(3) .
N1 N1 1.460(4) 2
C1 C6 1.401(3) .
C1 C2 1.417(3) .
C2 C3 1.393(3) .
C2 C7 1.501(3) .
C3 C4 1.386(3) .
C3 H3A 0.9500 .
C4 C5 1.391(3) .
C4 H4A 0.9500 .
C5 C6 1.401(3) .
C5 H5A 0.9500 .
C6 C19 1.507(3) .
C7 C8 1.416(3) .
C7 C12 1.420(3) .
C8 C9 1.391(3) .
C8 C13 1.527(3) .
C9 C10 1.383(4) .
C9 H9A 0.9500 .
C10 C11 1.389(4) .
C10 H10A 0.9500 .
C11 C12 1.397(4) .
C11 H11A 0.9500 .
C12 C16 1.533(3) .
C13 C14 1.535(4) .
C13 C15 1.544(4) .
C13 H13A 1.0000 .
C14 H14A 0.9800 .
C14 H14B 0.9800 .
C14 H14C 0.9800 .
C15 H15A 0.9800 .
C15 H15B 0.9800 .
C15 H15C 0.9800 .
C16 C18 1.529(3) .
C16 C17 1.541(4) .
C16 H16A 1.0000 .
C17 H17A 0.9800 .
C17 H17B 0.9800 .
C17 H17C 0.9800 .
C18 H18A 0.9800 .
C18 H18B 0.9800 .
C18 H18C 0.9800 .
C19 C20 1.410(3) .
C19 C24 1.411(3) .
C20 C21 1.401(3) .
C20 C25 1.522(3) .
C21 C22 1.387(4) .
C21 H21A 0.9500 .
C22 C23 1.387(4) .
C22 H22A 0.9500 .
C23 C24 1.396(3) .
C23 H23A 0.9500 .
C24 C28 1.530(3) .
C25 C26 1.530(3) .
C25 C27 1.533(3) .
C25 H25A 1.0000 .
C26 H26A 0.9800 .
C26 H26B 0.9800 .
C26 H26C 0.9800 .
C27 H27A 0.9800 .
C27 H27B 0.9800 .
C27 H27C 0.9800 .
C28 C30 1.528(3) .
C28 C29 1.528(3) .
C28 H28A 1.0000 .
C29 H29A 0.9800 .
C29 H29B 0.9800 .
C29 H29C 0.9800 .
C30 H30A 0.9800 .
C30 H30B 0.9800 .
C30 H30C 0.9800 .
C31 C32 1.403(3) .
C31 C36 1.403(3) .
C32 C33 1.381(4) .
C32 H32A 0.9500 .
C33 C34 1.398(4) .
C33 H33A 0.9500 .
C34 C35 1.385(4) .
C34 C37 1.518(4) .
C35 C36 1.388(4) .
C35 H35A 0.9500 .
C36 H36A 0.9500 .
C37 H37A 0.9800 .
C37 H37B 0.9800 .
C37 H37C 0.9800 .
C38 C43 1.366(5) .
C38 C44 1.411(7) .
C38 C39 1.481(7) .
C39 C40 1.345(7) .
C39 H39A 0.9500 .
C40 C41 1.327(7) .
C40 H40A 0.9500 .
C41 C42 1.461(7) .
C41 H41A 0.9500 .
C42 C43 1.357(7) .
C42 H42A 0.9500 .
C43 H43A 0.9500 .
C44 H44A 0.9800 .
C44 H44B 0.9800 .
C44 H44C 0.9800 .

loop_
_geom_torsion_atom_site_label_1
_geom_torsion_atom_site_label_2
_geom_torsion_atom_site_label_3
_geom_torsion_atom_site_label_4
_geom_torsion
_geom_torsion_site_symmetry_1
_geom_torsion_site_symmetry_4
C1 Ga1 N1 C31 45.9(2) . .
Ga1 Ga1 N1 C31 -134.5(2) 2 .
C1 Ga1 N1 N1 -175.10(17) . 2
Ga1 Ga1 N1 N1 4.48(17) 2 2
N1 Ga1 C1 C6 -113.8(2) . .
Ga1 Ga1 C1 C6 68.0(4) 2 .
N1 Ga1 C1 C2 68.18(19) . .
Ga1 Ga1 C1 C2 -110.1(3) 2 .
C6 C1 C2 C3 2.4(3) . .
Ga1 C1 C2 C3 -179.33(17) . .
C6 C1 C2 C7 -174.2(2) . .
Ga1 C1 C2 C7 4.0(3) . .
C1 C2 C3 C4 0.7(3) . .
C7 C2 C3 C4 177.2(2) . .
C2 C3 C4 C5 -2.2(4) . .
C3 C4 C5 C6 0.5(4) . .
C4 C5 C6 C1 2.6(3) . .
C4 C5 C6 C19 -170.5(2) . .
C2 C1 C6 C5 -4.1(3) . .
Ga1 C1 C6 C5 177.95(17) . .
C2 C1 C6 C19 168.5(2) . .
Ga1 C1 C6 C19 -9.5(3) . .
C3 C2 C7 C8 71.1(3) . .
C1 C2 C7 C8 -112.3(2) . .
C3 C2 C7 C12 -111.8(3) . .
C1 C2 C7 C12 64.8(3) . .
C12 C7 C8 C9 -6.4(3) . .
C2 C7 C8 C9 170.7(2) . .
C12 C7 C8 C13 170.3(2) . .
C2 C7 C8 C13 -12.6(3) . .
C7 C8 C9 C10 2.8(3) . .
C13 C8 C9 C10 -174.0(2) . .
C8 C9 C10 C11 2.1(4) . .
C9 C10 C11 C12 -3.5(4) . .
C10 C11 C12 C7 -0.1(4) . .
C10 C11 C12 C16 172.9(2) . .
C8 C7 C12 C11 5.1(3) . .
C2 C7 C12 C11 -172.2(2) . .
C8 C7 C12 C16 -167.8(2) . .
C2 C7 C12 C16 14.9(3) . .
C9 C8 C13 C14 -40.8(3) . .
C7 C8 C13 C14 142.5(2) . .
C9 C8 C13 C15 81.5(3) . .
C7 C8 C13 C15 -95.2(3) . .
C11 C12 C16 C18 28.9(3) . .
C7 C12 C16 C18 -158.3(2) . .
C11 C12 C16 C17 -94.3(3) . .
C7 C12 C16 C17 78.5(3) . .
C5 C6 C19 C20 -94.1(3) . .
C1 C6 C19 C20 93.1(3) . .
C5 C6 C19 C24 80.2(3) . .
C1 C6 C19 C24 -92.7(3) . .
C24 C19 C20 C21 0.0(3) . .
C6 C19 C20 C21 174.0(2) . .
C24 C19 C20 C25 179.9(2) . .
C6 C19 C20 C25 -6.1(3) . .
C19 C20 C21 C22 -0.6(3) . .
C25 C20 C21 C22 179.4(2) . .
C20 C21 C22 C23 1.0(4) . .
C21 C22 C23 C24 -0.6(4) . .
C22 C23 C24 C19 -0.1(3) . .
C22 C23 C24 C28 179.1(2) . .
C20 C19 C24 C23 0.4(3) . .
C6 C19 C24 C23 -173.9(2) . .
C20 C19 C24 C28 -178.8(2) . .
C6 C19 C24 C28 6.9(3) . .
C21 C20 C25 C26 65.9(3) . .
C19 C20 C25 C26 -114.0(2) . .
C21 C20 C25 C27 -56.9(3) . .
C19 C20 C25 C27 123.2(2) . .
C23 C24 C28 C30 54.8(3) . .
C19 C24 C28 C30 -126.0(2) . .
C23 C24 C28 C29 -69.4(3) . .
C19 C24 C28 C29 109.7(2) . .
N1 N1 C31 C32 177.0(2) 2 .
Ga1 N1 C31 C32 -47.3(3) . .
N1 N1 C31 C36 -2.9(3) 2 .
Ga1 N1 C31 C36 132.7(2) . .
C36 C31 C32 C33 -1.3(4) . .
N1 C31 C32 C33 178.7(2) . .
C31 C32 C33 C34 0.2(4) . .
C32 C33 C34 C35 0.4(4) . .
C32 C33 C34 C37 -179.7(3) . .
C33 C34 C35 C36 0.2(4) . .
C37 C34 C35 C36 -179.7(3) . .
C34 C35 C36 C31 -1.3(4) . .
C32 C31 C36 C35 1.9(3) . .
N1 C31 C36 C35 -178.2(2) . .
C43 C38 C39 C40 2.1(5) . .
C44 C38 C39 C40 179.4(4) . .
C38 C39 C40 C41 -2.7(6) . .
C39 C40 C41 C42 1.3(6) . .
C40 C41 C42 C43 0.6(6) . .
C41 C42 C43 C38 -1.0(6) . .
C44 C38 C43 C42 -177.8(4) . .
C39 C38 C43 C42 -0.3(5) . .
